data_8102533
loop_
_publ_author_name
'Yi-Fang Deng'
'Xue Nie'
'Chun-Hua Zhang'
'Dai-Zhi Kuang'

_publ_section_title
;
 Crystal structure of
 bis[diaquaisonicotinatosamarium(III)]-m-isonicotinato-[diisonicotinatocopper(II)],
 CuSm2(C6H4NO2)8(H2O)4
;
_journal_issue 4
_journal_name_full 'Zeitschrift f\"ur Kristallographie - New Crystal Structures'
_journal_page_first 616
_journal_volume 224
_journal_year 2009
_chemical_formula_moiety 'C48 H40 Cu N8 O20 Sm2'
_chemical_formula_sum 'C48 H40 Cu N8 O20 Sm2'
_chemical_formula_weight 1413.14
_space_group_IT_number 14
_symmetry_cell_setting monoclinic
_symmetry_space_group_name_Hall '-P 2yn'
_symmetry_space_group_name_H-M 'P 1 21/n 1'
_atom_sites_solution_hydrogens geom
_atom_sites_solution_primary direct
_atom_sites_solution_secondary difmap
_audit_creation_method SHELXL-97
_cell_angle_alpha 90.00
_cell_angle_beta 93.822(1)
_cell_angle_gamma 90.00
_cell_formula_units_Z 2
_cell_length_a 9.5218(9)
_cell_length_b 15.0371(13)
_cell_length_c 18.2850(16)
_cell_measurement_reflns_used 6922
_cell_measurement_temperature 293(2)
_cell_measurement_theta_max 28.03
_cell_measurement_theta_min 2.48
_cell_volume 2612.2(4)
_computing_cell_refinement 'Bruker SMART'
_computing_data_collection 'Bruker SMART'
_computing_data_reduction 'Bruker SAINT'
_computing_molecular_graphics 'Bruker SHELXTL'
_computing_publication_material 'Bruker SHELXTL'
_computing_structure_refinement 'SHELXL-97 (Sheldrick, 1997)'
_computing_structure_solution 'SHELXS-97 (Sheldrick, 1990)'
_diffrn_ambient_temperature 293(2)
_diffrn_measured_fraction_theta_full 0.997
_diffrn_measured_fraction_theta_max 0.997
_diffrn_measurement_device_type 'CCD area detector'
_diffrn_measurement_method 'phi and omega scans'
_diffrn_radiation_monochromator graphite
_diffrn_radiation_source 'fine-focus sealed tube'
_diffrn_radiation_type MoK\a
_diffrn_radiation_wavelength 0.71073
_diffrn_reflns_av_R_equivalents 0.0363
_diffrn_reflns_av_sigmaI/netI 0.0324
_diffrn_reflns_limit_h_max 11
_diffrn_reflns_limit_h_min -10
_diffrn_reflns_limit_k_max 18
_diffrn_reflns_limit_k_min -17
_diffrn_reflns_limit_l_max 22
_diffrn_reflns_limit_l_min -22
_diffrn_reflns_number 18387
_diffrn_reflns_theta_full 25.50
_diffrn_reflns_theta_max 25.50
_diffrn_reflns_theta_min 2.48
_exptl_absorpt_coefficient_mu 2.708
_exptl_absorpt_correction_T_max 0.4966
_exptl_absorpt_correction_T_min 0.4397
_exptl_absorpt_correction_type multi-scan
_exptl_absorpt_process_details sadabs
_exptl_crystal_colour green
_exptl_crystal_density_diffrn 1.797
_exptl_crystal_density_method 'not measured'
_exptl_crystal_description block
_exptl_crystal_F_000 1394
_exptl_crystal_size_max 0.40
_exptl_crystal_size_mid 0.30
_exptl_crystal_size_min 0.27
_refine_diff_density_max 0.357
_refine_diff_density_min -0.365
_refine_diff_density_rms 0.079
_refine_ls_extinction_coef 0.00683(17)
_refine_ls_extinction_expression Fc^*^=kFc[1+0.001xFc^2^\l^3^/sin(2\q)]^-1/4^
_refine_ls_extinction_method SHELXL
_refine_ls_goodness_of_fit_ref 1.040
_refine_ls_hydrogen_treatment constr
_refine_ls_matrix_type full
_refine_ls_number_parameters 359
_refine_ls_number_reflns 4853
_refine_ls_number_restraints 6
_refine_ls_restrained_S_all 1.039
_refine_ls_R_factor_all 0.0272
_refine_ls_R_factor_gt 0.0214
_refine_ls_shift/su_max 0.006
_refine_ls_shift/su_mean 0.000
_refine_ls_structure_factor_coef Fsqd
_refine_ls_weighting_details 'calc w=1/[\s^2^(Fo^2^)+(0.0175P)^2^+1.4490P] where P=(Fo^2^+2Fc^2^)/3'
_refine_ls_weighting_scheme calc
_refine_ls_wR_factor_gt 0.0467
_refine_ls_wR_factor_ref 0.0490
_reflns_number_gt 4222
_reflns_number_total 4853
_reflns_threshold_expression >2sigma(I)
_cod_data_source_file 1267-2742.cff
_cod_data_source_block 1
_cod_depositor_comments
;
The following automatic conversions were performed:
'_symmetry_cell_setting' value 'Monoclinic' changed to 'monoclinic'
according to '/home/saulius/struct/CIF-dictionaries/cif_core.dic'
dictionary named 'cif_core.dic' version 2.4.1 from 2010-06-29.

Automatic conversion script
Id: cif_fix_enum 1555 2011-01-17 13:19:09Z saulius 
;
_cod_original_sg_symbol_Hall -P2yn
_cod_original_sg_symbol_H-M P2(1)/n
_cod_database_code 8102533

loop_
_symmetry_equiv_pos_as_xyz
'x, y, z'
'-x+1/2, y+1/2, -z+1/2'
'-x, -y, -z'
'x-1/2, -y-1/2, z-1/2'

loop_
_atom_site_label
_atom_site_type_symbol
_atom_site_fract_x
_atom_site_fract_y
_atom_site_fract_z
_atom_site_U_iso_or_equiv
_atom_site_adp_type
_atom_site_occupancy
_atom_site_symmetry_multiplicity
_atom_site_calc_flag
_atom_site_refinement_flags
_atom_site_disorder_assembly
_atom_site_disorder_group
Sm1 Sm 0.303549(14) 1.084800(9) -0.000640(7) 0.01521(6) Uani 1 1 d . . .
Cu1 Cu 0.0000 0.5000 0.0000 0.02112(12) Uani 1 2 d S . .
O1 O 0.1022(2) 1.06985(13) 0.08317(11) 0.0256(5) Uani 1 1 d . . .
O2 O 0.2241(2) 1.19395(13) 0.08933(11) 0.0319(5) Uani 1 1 d . . .
O3 O 0.4104(2) 1.03423(18) 0.11132(12) 0.0440(6) Uani 1 1 d . . .
O4 O 0.6048(3) 0.95248(17) 0.11231(12) 0.0437(6) Uani 1 1 d . . .
O5 O 0.2714(2) 0.92881(14) -0.00398(13) 0.0378(6) Uani 1 1 d . . .
O6 O 0.4704(2) 0.85317(15) -0.00984(14) 0.0454(6) Uani 1 1 d . . .
O7 O -0.1420(2) 0.55366(14) -0.07136(11) 0.0276(5) Uani 1 1 d . . .
O8 O -0.3139(2) 0.62128(16) -0.01438(11) 0.0370(6) Uani 1 1 d . . .
N1 N -0.0769(4) 1.2279(2) 0.30315(16) 0.0494(8) Uani 1 1 d . . .
N2 N 0.5926(3) 1.0505(3) 0.37273(15) 0.0521(9) Uani 1 1 d . . .
N3 N 0.1135(2) 0.61288(15) 0.00239(12) 0.0193(5) Uani 1 1 d . . .
N4 N -0.4825(3) 0.6230(2) -0.28160(15) 0.0448(8) Uani 1 1 d . . .
C1 C -0.1334(4) 1.1683(3) 0.2564(2) 0.0579(12) Uani 1 1 d . . .
H1 H -0.2213 1.1456 0.2656 0.069 Uiso 1 1 calc R . .
C2 C -0.0711(4) 1.1377(3) 0.1950(2) 0.0463(10) Uani 1 1 d . . .
H2 H -0.1151 1.0949 0.1648 0.056 Uiso 1 1 calc R . .
C3 C 0.0576(3) 1.1721(2) 0.17983(15) 0.0259(7) Uani 1 1 d . . .
C4 C 0.1180(4) 1.2343(2) 0.22750(18) 0.0420(9) Uani 1 1 d . . .
H4 H 0.2050 1.2589 0.2189 0.050 Uiso 1 1 calc R . .
C5 C 0.0485(4) 1.2599(3) 0.2882(2) 0.0507(10) Uani 1 1 d . . .
H5 H 0.0914 1.3015 0.3201 0.061 Uiso 1 1 calc R . .
C6 C 0.1329(3) 1.1432(2) 0.11331(15) 0.0226(6) Uani 1 1 d . . .
C7 C 0.5089(4) 1.1027(3) 0.33001(19) 0.0462(10) Uani 1 1 d . . .
H7 H 0.4656 1.1504 0.3518 0.055 Uiso 1 1 calc R . .
C8 C 0.4824(4) 1.0906(2) 0.25533(17) 0.0314(7) Uani 1 1 d . . .
H8 H 0.4216 1.1283 0.2282 0.038 Uiso 1 1 calc R . .
C9 C 0.5483(3) 1.0211(2) 0.22209(15) 0.0229(6) Uani 1 1 d . . .
C10 C 0.6410(4) 0.9697(3) 0.26468(17) 0.0406(9) Uani 1 1 d . . .
H10 H 0.6913 0.9242 0.2439 0.049 Uiso 1 1 calc R . .
C11 C 0.6578(4) 0.9867(3) 0.33875(19) 0.0573(12) Uani 1 1 d . . .
H11 H 0.7197 0.9507 0.3669 0.069 Uiso 1 1 calc R . .
C12 C 0.5193(3) 1.0016(2) 0.14180(15) 0.0252(7) Uani 1 1 d . . .
C13 C 0.0470(3) 0.69169(19) 0.00148(15) 0.0233(6) Uani 1 1 d . . .
H13 H -0.0508 0.6921 0.0004 0.028 Uiso 1 1 calc R . .
C14 C 0.1172(3) 0.77197(19) 0.00207(15) 0.0231(6) Uani 1 1 d . . .
H14 H 0.0676 0.8252 0.0027 0.028 Uiso 1 1 calc R . .
C15 C 0.2621(3) 0.77222(19) 0.00173(14) 0.0207(6) Uani 1 1 d . . .
C16 C 0.3327(3) 0.69096(19) 0.00510(15) 0.0241(7) Uani 1 1 d . . .
H16 H 0.4305 0.6889 0.0072 0.029 Uiso 1 1 calc R . .
C17 C 0.2545(3) 0.6135(2) 0.00524(15) 0.0229(6) Uani 1 1 d . . .
H17 H 0.3018 0.5594 0.0074 0.027 Uiso 1 1 calc R . .
C18 C 0.3420(3) 0.8586(2) -0.00392(16) 0.0254(7) Uani 1 1 d . . .
C19 C -0.5216(3) 0.6665(2) -0.22291(19) 0.0408(9) Uani 1 1 d . . .
H19 H -0.5995 0.7038 -0.2288 0.049 Uiso 1 1 calc R . .
C20 C -0.4541(3) 0.6600(2) -0.15378(17) 0.0320(7) Uani 1 1 d . . .
H20 H -0.4856 0.6926 -0.1148 0.038 Uiso 1 1 calc R . .
C21 C -0.3387(3) 0.6041(2) -0.14357(16) 0.0258(7) Uani 1 1 d . . .
C22 C -0.2961(4) 0.5588(2) -0.20395(18) 0.0420(9) Uani 1 1 d . . .
H22 H -0.2191 0.5207 -0.1994 0.050 Uiso 1 1 calc R . .
C23 C -0.3693(4) 0.5708(3) -0.2715(2) 0.0532(11) Uani 1 1 d . . .
H23 H -0.3379 0.5410 -0.3118 0.064 Uiso 1 1 calc R . .
C24 C -0.2594(3) 0.59323(18) -0.06933(16) 0.0239(7) Uani 1 1 d . . .
O9 O 0.0897(2) 1.07055(13) -0.07832(11) 0.0284(5) Uani 1 1 d D . .
H1W H 0.0757 1.0919 -0.1202 0.043 Uiso 1 1 d RD . .
H2W H 0.0301 1.0314 -0.0715 0.043 Uiso 1 1 d RD . .
O10 O 0.2777(2) 1.22483(13) -0.06923(11) 0.0299(5) Uani 1 1 d D . .
H3W H 0.3208 1.2307 -0.1068 0.045 Uiso 1 1 d RD . .
H4W H 0.2738 1.2729 -0.0473 0.045 Uiso 1 1 d RD . .

loop_
_atom_site_aniso_label
_atom_site_aniso_U_11
_atom_site_aniso_U_22
_atom_site_aniso_U_33
_atom_site_aniso_U_23
_atom_site_aniso_U_13
_atom_site_aniso_U_12
Sm1 0.01495(9) 0.01529(9) 0.01549(8) -0.00087(5) 0.00169(5) -0.00210(6)
Cu1 0.0205(3) 0.0153(3) 0.0264(3) 0.0056(2) -0.0071(2) -0.0064(2)
O1 0.0249(12) 0.0272(12) 0.0251(11) -0.0054(9) 0.0061(9) -0.0042(9)
O2 0.0394(13) 0.0233(12) 0.0351(12) -0.0044(9) 0.0194(10) -0.0072(10)
O3 0.0394(15) 0.0656(18) 0.0255(12) 0.0041(12) -0.0078(11) 0.0092(13)
O4 0.0550(16) 0.0506(15) 0.0274(12) -0.0074(11) 0.0161(11) 0.0129(13)
O5 0.0373(14) 0.0178(12) 0.0576(16) 0.0012(10) -0.0016(12) -0.0060(10)
O6 0.0214(13) 0.0354(14) 0.0796(19) 0.0022(13) 0.0041(12) -0.0127(11)
O7 0.0268(12) 0.0267(12) 0.0281(11) 0.0054(9) -0.0083(9) -0.0024(10)
O8 0.0475(15) 0.0358(14) 0.0272(12) -0.0020(10) -0.0022(11) 0.0008(11)
N1 0.064(2) 0.0436(19) 0.0442(18) -0.0110(15) 0.0313(16) -0.0060(17)
N2 0.046(2) 0.088(3) 0.0216(15) -0.0089(16) -0.0030(14) -0.0102(19)
N3 0.0209(13) 0.0159(12) 0.0208(12) 0.0023(9) -0.0011(10) -0.0044(10)
N4 0.049(2) 0.0461(19) 0.0368(17) -0.0070(14) -0.0195(14) 0.0086(16)
C1 0.049(2) 0.062(3) 0.067(3) -0.023(2) 0.040(2) -0.017(2)
C2 0.037(2) 0.050(2) 0.054(2) -0.0225(18) 0.0207(18) -0.0138(18)
C3 0.0276(17) 0.0260(17) 0.0250(16) -0.0016(13) 0.0077(13) 0.0029(14)
C4 0.045(2) 0.043(2) 0.041(2) -0.0108(16) 0.0190(17) -0.0128(18)
C5 0.065(3) 0.045(2) 0.044(2) -0.0180(18) 0.0199(19) -0.013(2)
C6 0.0195(16) 0.0263(17) 0.0219(15) 0.0027(12) 0.0021(12) 0.0037(13)
C7 0.057(3) 0.050(2) 0.034(2) -0.0162(17) 0.0143(18) -0.007(2)
C8 0.0341(19) 0.0342(19) 0.0267(16) -0.0006(14) 0.0072(14) 0.0047(15)
C9 0.0208(16) 0.0294(17) 0.0184(14) 0.0014(12) 0.0018(12) -0.0025(13)
C10 0.040(2) 0.054(2) 0.0282(18) 0.0054(16) 0.0034(15) 0.0150(18)
C11 0.046(2) 0.100(4) 0.0249(19) 0.011(2) -0.0035(17) 0.018(2)
C12 0.0283(18) 0.0276(17) 0.0198(15) 0.0029(13) 0.0032(13) -0.0068(14)
C13 0.0177(15) 0.0229(16) 0.0289(16) 0.0014(12) -0.0013(12) -0.0017(12)
C14 0.0211(16) 0.0169(15) 0.0313(16) 0.0002(12) 0.0003(12) 0.0008(12)
C15 0.0217(16) 0.0209(16) 0.0190(14) -0.0006(11) -0.0011(12) -0.0076(12)
C16 0.0168(16) 0.0236(17) 0.0319(16) 0.0012(13) 0.0015(13) -0.0036(12)
C17 0.0221(16) 0.0184(15) 0.0278(16) 0.0017(12) -0.0006(12) 0.0002(13)
C18 0.0270(18) 0.0219(17) 0.0268(16) 0.0001(12) -0.0021(13) -0.0085(13)
C19 0.0283(19) 0.045(2) 0.047(2) 0.0023(17) -0.0104(16) 0.0097(17)
C20 0.0272(18) 0.037(2) 0.0319(17) -0.0001(14) -0.0007(14) 0.0040(15)
C21 0.0246(17) 0.0228(17) 0.0291(16) 0.0019(12) -0.0060(13) -0.0030(13)
C22 0.046(2) 0.042(2) 0.0360(19) -0.0118(16) -0.0124(17) 0.0178(18)
C23 0.062(3) 0.057(3) 0.038(2) -0.0229(18) -0.0196(19) 0.022(2)
C24 0.0262(17) 0.0156(15) 0.0289(16) 0.0038(12) -0.0055(13) -0.0055(13)
O9 0.0247(12) 0.0343(13) 0.0250(11) 0.0053(9) -0.0081(9) -0.0101(10)
O10 0.0414(13) 0.0221(11) 0.0277(11) 0.0045(9) 0.0129(10) 0.0021(10)

loop_
_atom_type_symbol
_atom_type_description
_atom_type_scat_dispersion_real
_atom_type_scat_dispersion_imag
_atom_type_scat_source
C C 0.0033 0.0016 'International Tables Vol C Tables 4.2.6.8 and 6.1.1.4'
H H 0.0000 0.0000 'International Tables Vol C Tables 4.2.6.8 and 6.1.1.4'
N N 0.0061 0.0033 'International Tables Vol C Tables 4.2.6.8 and 6.1.1.4'
O O 0.0106 0.0060 'International Tables Vol C Tables 4.2.6.8 and 6.1.1.4'
Cu Cu 0.3201 1.2651 'International Tables Vol C Tables 4.2.6.8 and 6.1.1.4'
Sm Sm -0.1578 3.6682 'International Tables Vol C Tables 4.2.6.8 and 6.1.1.4'

loop_
_geom_angle_atom_site_label_1
_geom_angle_atom_site_label_2
_geom_angle_atom_site_label_3
_geom_angle
_geom_angle_site_symmetry_1
_geom_angle_site_symmetry_3
_geom_angle_publ_flag
O4 Sm1 O6 76.87(9) 3_675 3_675 ?
O4 Sm1 O3 121.14(8) 3_675 . ?
O6 Sm1 O3 73.47(9) 3_675 . ?
O4 Sm1 O5 78.18(9) 3_675 . ?
O6 Sm1 O5 120.90(8) 3_675 . ?
O3 Sm1 O5 75.49(9) . . ?
O4 Sm1 O9 79.30(8) 3_675 . ?
O6 Sm1 O9 144.92(8) 3_675 . ?
O3 Sm1 O9 141.54(8) . . ?
O5 Sm1 O9 78.12(7) . . ?
O4 Sm1 O10 77.90(8) 3_675 . ?
O6 Sm1 O10 76.15(8) 3_675 . ?
O3 Sm1 O10 138.18(8) . . ?
O5 Sm1 O10 145.98(7) . . ?
O9 Sm1 O10 73.94(7) . . ?
O4 Sm1 O2 152.34(8) 3_675 . ?
O6 Sm1 O2 90.07(8) 3_675 . ?
O3 Sm1 O2 76.68(8) . . ?
O5 Sm1 O2 129.00(7) . . ?
O9 Sm1 O2 99.60(7) . . ?
O10 Sm1 O2 75.30(7) . . ?
O4 Sm1 O1 147.58(8) 3_675 . ?
O6 Sm1 O1 135.36(8) 3_675 . ?
O3 Sm1 O1 75.31(7) . . ?
O5 Sm1 O1 80.01(7) . . ?
O9 Sm1 O1 72.93(7) . . ?
O10 Sm1 O1 109.25(7) . . ?
O2 Sm1 O1 51.88(6) . . ?
O4 Sm1 C6 165.98(8) 3_675 . ?
O6 Sm1 C6 112.40(9) 3_675 . ?
O3 Sm1 C6 72.50(8) . . ?
O5 Sm1 C6 104.14(8) . . ?
O9 Sm1 C6 87.60(8) . . ?
O10 Sm1 C6 93.78(7) . . ?
O2 Sm1 C6 25.93(7) . . ?
O1 Sm1 C6 26.07(7) . . ?
O7 Cu1 O7 180.0 3_565 . ?
O7 Cu1 N3 89.26(9) 3_565 . ?
O7 Cu1 N3 90.74(9) . . ?
O7 Cu1 N3 90.74(9) 3_565 3_565 ?
O7 Cu1 N3 89.26(9) . 3_565 ?
N3 Cu1 N3 180.0 . 3_565 ?
C6 O1 Sm1 91.37(16) . . ?
C6 O2 Sm1 94.50(17) . . ?
C12 O3 Sm1 144.7(2) . . ?
C12 O4 Sm1 144.1(2) . 3_675 ?
C18 O5 Sm1 140.1(2) . . ?
C18 O6 Sm1 151.0(2) . 3_675 ?
C24 O7 Cu1 137.19(19) . . ?
C1 N1 C5 116.3(3) . . ?
C11 N2 C7 115.7(3) . . ?
C17 N3 C13 117.7(2) . . ?
C17 N3 Cu1 122.85(19) . . ?
C13 N3 Cu1 119.46(19) . . ?
C19 N4 C23 116.3(3) . . ?
N1 C1 C2 124.8(3) . . ?
N1 C1 H1 117.6 . . ?
C2 C1 H1 117.6 . . ?
C3 C2 C1 118.3(3) . . ?
C3 C2 H2 120.8 . . ?
C1 C2 H2 120.8 . . ?
C2 C3 C4 117.9(3) . . ?
C2 C3 C6 122.0(3) . . ?
C4 C3 C6 120.1(3) . . ?
C3 C4 C5 119.6(3) . . ?
C3 C4 H4 120.2 . . ?
C5 C4 H4 120.2 . . ?
N1 C5 C4 123.1(3) . . ?
N1 C5 H5 118.5 . . ?
C4 C5 H5 118.5 . . ?
O2 C6 O1 121.7(3) . . ?
O2 C6 C3 118.8(3) . . ?
O1 C6 C3 119.6(3) . . ?
O2 C6 Sm1 59.57(14) . . ?
O1 C6 Sm1 62.56(14) . . ?
C3 C6 Sm1 173.2(2) . . ?
N2 C7 C8 124.3(3) . . ?
N2 C7 H7 117.9 . . ?
C8 C7 H7 117.9 . . ?
C7 C8 C9 118.4(3) . . ?
C7 C8 H8 120.8 . . ?
C9 C8 H8 120.8 . . ?
C10 C9 C8 118.0(3) . . ?
C10 C9 C12 120.8(3) . . ?
C8 C9 C12 121.2(3) . . ?
C9 C10 C11 118.7(3) . . ?
C9 C10 H10 120.6 . . ?
C11 C10 H10 120.6 . . ?
N2 C11 C10 124.8(4) . . ?
N2 C11 H11 117.6 . . ?
C10 C11 H11 117.6 . . ?
O3 C12 O4 126.0(3) . . ?
O3 C12 C9 117.0(3) . . ?
O4 C12 C9 117.0(3) . . ?
N3 C13 C14 122.9(3) . . ?
N3 C13 H13 118.5 . . ?
C14 C13 H13 118.5 . . ?
C15 C14 C13 119.1(3) . . ?
C15 C14 H14 120.4 . . ?
C13 C14 H14 120.4 . . ?
C14 C15 C16 118.5(3) . . ?
C14 C15 C18 120.7(3) . . ?
C16 C15 C18 120.8(3) . . ?
C17 C16 C15 118.7(3) . . ?
C17 C16 H16 120.7 . . ?
C15 C16 H16 120.7 . . ?
N3 C17 C16 123.0(3) . . ?
N3 C17 H17 118.5 . . ?
C16 C17 H17 118.5 . . ?
O6 C18 O5 126.2(3) . . ?
O6 C18 C15 116.9(3) . . ?
O5 C18 C15 116.8(3) . . ?
N4 C19 C20 124.4(3) . . ?
N4 C19 H19 117.8 . . ?
C20 C19 H19 117.8 . . ?
C19 C20 C21 118.8(3) . . ?
C19 C20 H20 120.6 . . ?
C21 C20 H20 120.6 . . ?
C22 C21 C20 117.6(3) . . ?
C22 C21 C24 120.5(3) . . ?
C20 C21 C24 121.9(3) . . ?
C21 C22 C23 119.3(3) . . ?
C21 C22 H22 120.3 . . ?
C23 C22 H22 120.3 . . ?
N4 C23 C22 123.5(3) . . ?
N4 C23 H23 118.2 . . ?
C22 C23 H23 118.2 . . ?
O8 C24 O7 127.0(3) . . ?
O8 C24 C21 118.7(3) . . ?
O7 C24 C21 114.3(3) . . ?
Sm1 O9 H1W 125.7 . . ?
Sm1 O9 H2W 122.1 . . ?
H1W O9 H2W 110.0 . . ?
Sm1 O10 H3W 118.5 . . ?
Sm1 O10 H4W 120.4 . . ?
H3W O10 H4W 110.4 . . ?

loop_
_geom_bond_atom_site_label_1
_geom_bond_atom_site_label_2
_geom_bond_distance
_geom_bond_site_symmetry_2
_geom_bond_publ_flag
Sm1 O4 2.341(2) 3_675 ?
Sm1 O6 2.342(2) 3_675 ?
Sm1 O3 2.351(2) . ?
Sm1 O5 2.366(2) . ?
Sm1 O9 2.4133(19) . ?
Sm1 O10 2.4548(19) . ?
Sm1 O2 2.477(2) . ?
Sm1 O1 2.5428(19) . ?
Sm1 C6 2.864(3) . ?
Cu1 O7 1.9867(19) 3_565 ?
Cu1 O7 1.9867(19) . ?
Cu1 N3 2.011(2) . ?
Cu1 N3 2.011(2) 3_565 ?
O1 C6 1.259(3) . ?
O2 C6 1.256(3) . ?
O3 C12 1.245(4) . ?
O4 C12 1.248(4) . ?
O4 Sm1 2.341(2) 3_675 ?
O5 C18 1.251(4) . ?
O6 C18 1.237(4) . ?
O6 Sm1 2.342(2) 3_675 ?
O7 C24 1.269(4) . ?
O8 C24 1.235(4) . ?
N1 C1 1.326(5) . ?
N1 C5 1.333(5) . ?
N2 C11 1.320(5) . ?
N2 C7 1.334(5) . ?
N3 C17 1.340(4) . ?
N3 C13 1.343(4) . ?
N4 C19 1.331(4) . ?
N4 C23 1.336(5) . ?
C1 C2 1.382(5) . ?
C1 H1 0.9300 . ?
C2 C3 1.376(4) . ?
C2 H2 0.9300 . ?
C3 C4 1.378(4) . ?
C3 C6 1.516(4) . ?
C4 C5 1.385(5) . ?
C4 H4 0.9300 . ?
C5 H5 0.9300 . ?
C7 C8 1.384(5) . ?
C7 H7 0.9300 . ?
C8 C9 1.381(4) . ?
C8 H8 0.9300 . ?
C9 C10 1.376(4) . ?
C9 C12 1.504(4) . ?
C10 C11 1.377(5) . ?
C10 H10 0.9300 . ?
C11 H11 0.9300 . ?
C13 C14 1.380(4) . ?
C13 H13 0.9300 . ?
C14 C15 1.380(4) . ?
C14 H14 0.9300 . ?
C15 C16 1.394(4) . ?
C15 C18 1.513(4) . ?
C16 C17 1.383(4) . ?
C16 H16 0.9300 . ?
C17 H17 0.9300 . ?
C19 C20 1.383(4) . ?
C19 H19 0.9300 . ?
C20 C21 1.386(4) . ?
C20 H20 0.9300 . ?
C21 C22 1.381(4) . ?
C21 C24 1.517(4) . ?
C22 C23 1.389(5) . ?
C22 H22 0.9300 . ?
C23 H23 0.9300 . ?
O9 H1W 0.8334 . ?
O9 H2W 0.8326 . ?
O10 H3W 0.8291 . ?
O10 H4W 0.8292 . ?

loop_
_geom_hbond_atom_site_label_D
_geom_hbond_atom_site_label_H
_geom_hbond_atom_site_label_A
_geom_hbond_distance_DH
_geom_hbond_distance_HA
_geom_hbond_distance_DA
_geom_hbond_angle_DHA
_geom_hbond_site_symmetry_A
O10 H4W O8 0.83 1.97 2.782(3) 165.3 3_575
O9 H2W O1 0.83 1.98 2.790(3) 164.4 3_575
O10 H3W N1 0.83 2.06 2.881(3) 168.6 4_685
O9 H1W N4 0.83 2.00 2.807(3) 161.4 2_454

loop_
_geom_torsion_atom_site_label_1
_geom_torsion_atom_site_label_2
_geom_torsion_atom_site_label_3
_geom_torsion_atom_site_label_4
_geom_torsion
_geom_torsion_site_symmetry_1
_geom_torsion_site_symmetry_2
_geom_torsion_site_symmetry_3
_geom_torsion_site_symmetry_4
_geom_torsion_publ_flag
O4 Sm1 O1 C6 -154.11(17) 3_675 . . . ?
O6 Sm1 O1 C6 33.3(2) 3_675 . . . ?
O3 Sm1 O1 C6 80.12(17) . . . . ?
O5 Sm1 O1 C6 157.60(17) . . . . ?
O9 Sm1 O1 C6 -121.87(17) . . . . ?
O10 Sm1 O1 C6 -56.31(17) . . . . ?
O2 Sm1 O1 C6 -4.30(16) . . . . ?
O4 Sm1 O2 C6 148.82(19) 3_675 . . . ?
O6 Sm1 O2 C6 -150.30(18) 3_675 . . . ?
O3 Sm1 O2 C6 -77.32(18) . . . . ?
O5 Sm1 O2 C6 -18.9(2) . . . . ?
O9 Sm1 O2 C6 63.58(18) . . . . ?
O10 Sm1 O2 C6 134.05(18) . . . . ?
O1 Sm1 O2 C6 4.33(16) . . . . ?
O4 Sm1 O3 C12 16.4(4) 3_675 . . . ?
O6 Sm1 O3 C12 -46.5(4) 3_675 . . . ?
O5 Sm1 O3 C12 82.6(4) . . . . ?
O9 Sm1 O3 C12 130.7(4) . . . . ?
O10 Sm1 O3 C12 -91.6(4) . . . . ?
O2 Sm1 O3 C12 -140.6(4) . . . . ?
O1 Sm1 O3 C12 165.8(4) . . . . ?
C6 Sm1 O3 C12 -167.2(4) . . . . ?
O4 Sm1 O5 C18 64.0(3) 3_675 . . . ?
O6 Sm1 O5 C18 -2.7(4) 3_675 . . . ?
O3 Sm1 O5 C18 -62.9(3) . . . . ?
O9 Sm1 O5 C18 145.3(3) . . . . ?
O10 Sm1 O5 C18 110.1(3) . . . . ?
O2 Sm1 O5 C18 -121.8(3) . . . . ?
O1 Sm1 O5 C18 -140.2(3) . . . . ?
C6 Sm1 O5 C18 -130.2(3) . . . . ?
N3 Cu1 O7 C24 -95.7(3) . . . . ?
N3 Cu1 O7 C24 84.3(3) 3_565 . . . ?
O7 Cu1 N3 C17 39.1(2) 3_565 . . . ?
O7 Cu1 N3 C17 -140.9(2) . . . . ?
O7 Cu1 N3 C13 -140.6(2) 3_565 . . . ?
O7 Cu1 N3 C13 39.4(2) . . . . ?
C5 N1 C1 C2 0.6(7) . . . . ?
N1 C1 C2 C3 -1.4(7) . . . . ?
C1 C2 C3 C4 1.0(6) . . . . ?
C1 C2 C3 C6 -179.3(3) . . . . ?
C2 C3 C4 C5 -0.1(5) . . . . ?
C6 C3 C4 C5 -179.8(3) . . . . ?
C1 N1 C5 C4 0.4(6) . . . . ?
C3 C4 C5 N1 -0.7(6) . . . . ?
Sm1 O2 C6 O1 -8.1(3) . . . . ?
Sm1 O2 C6 C3 172.4(2) . . . . ?
Sm1 O1 C6 O2 7.9(3) . . . . ?
Sm1 O1 C6 C3 -172.7(2) . . . . ?
C2 C3 C6 O2 158.1(3) . . . . ?
C4 C3 C6 O2 -22.2(4) . . . . ?
C2 C3 C6 O1 -21.4(5) . . . . ?
C4 C3 C6 O1 158.3(3) . . . . ?
O4 Sm1 C6 O2 -97.1(4) 3_675 . . . ?
O6 Sm1 C6 O2 32.40(19) 3_675 . . . ?
O3 Sm1 C6 O2 95.50(18) . . . . ?
O5 Sm1 C6 O2 164.99(17) . . . . ?
O9 Sm1 C6 O2 -117.89(18) . . . . ?
O10 Sm1 C6 O2 -44.17(18) . . . . ?
O1 Sm1 C6 O2 -172.2(3) . . . . ?
O4 Sm1 C6 O1 75.1(4) 3_675 . . . ?
O6 Sm1 C6 O1 -155.36(16) 3_675 . . . ?
O3 Sm1 C6 O1 -92.26(17) . . . . ?
O5 Sm1 C6 O1 -22.77(18) . . . . ?
O9 Sm1 C6 O1 54.35(16) . . . . ?
O10 Sm1 C6 O1 128.07(16) . . . . ?
O2 Sm1 C6 O1 172.2(3) . . . . ?
C11 N2 C7 C8 3.6(6) . . . . ?
N2 C7 C8 C9 -1.3(6) . . . . ?
C7 C8 C9 C10 -2.4(5) . . . . ?
C7 C8 C9 C12 177.2(3) . . . . ?
C8 C9 C10 C11 3.5(5) . . . . ?
C12 C9 C10 C11 -176.2(3) . . . . ?
C7 N2 C11 C10 -2.4(6) . . . . ?
C9 C10 C11 N2 -1.1(7) . . . . ?
Sm1 O3 C12 O4 -29.2(6) . . . . ?
Sm1 O3 C12 C9 152.7(3) . . . . ?
Sm1 O4 C12 O3 26.5(6) 3_675 . . . ?
Sm1 O4 C12 C9 -155.4(3) 3_675 . . . ?
C10 C9 C12 O3 161.7(3) . . . . ?
C8 C9 C12 O3 -17.9(4) . . . . ?
C10 C9 C12 O4 -16.6(4) . . . . ?
C8 C9 C12 O4 163.8(3) . . . . ?
C17 N3 C13 C14 1.1(4) . . . . ?
Cu1 N3 C13 C14 -179.2(2) . . . . ?
N3 C13 C14 C15 1.7(4) . . . . ?
C13 C14 C15 C16 -3.7(4) . . . . ?
C13 C14 C15 C18 175.0(3) . . . . ?
C14 C15 C16 C17 2.9(4) . . . . ?
C18 C15 C16 C17 -175.7(3) . . . . ?
C13 N3 C17 C16 -1.9(4) . . . . ?
Cu1 N3 C17 C16 178.4(2) . . . . ?
C15 C16 C17 N3 -0.1(4) . . . . ?
Sm1 O6 C18 O5 22.8(7) 3_675 . . . ?
Sm1 O6 C18 C15 -159.1(3) 3_675 . . . ?
Sm1 O5 C18 O6 -8.6(5) . . . . ?
Sm1 O5 C18 C15 173.3(2) . . . . ?
C14 C15 C18 O6 -174.3(3) . . . . ?
C16 C15 C18 O6 4.3(4) . . . . ?
C14 C15 C18 O5 3.9(4) . . . . ?
C16 C15 C18 O5 -177.5(3) . . . . ?
C23 N4 C19 C20 -0.7(6) . . . . ?
N4 C19 C20 C21 -0.7(5) . . . . ?
C19 C20 C21 C22 1.1(5) . . . . ?
C19 C20 C21 C24 -179.8(3) . . . . ?
C20 C21 C22 C23 0.0(5) . . . . ?
C24 C21 C22 C23 -179.1(3) . . . . ?
C19 N4 C23 C22 1.9(6) . . . . ?
C21 C22 C23 N4 -1.5(7) . . . . ?
Cu1 O7 C24 O8 10.8(5) . . . . ?
Cu1 O7 C24 C21 -168.0(2) . . . . ?
C22 C21 C24 O8 -167.1(3) . . . . ?
C20 C21 C24 O8 13.9(4) . . . . ?
C22 C21 C24 O7 11.8(4) . . . . ?
C20 C21 C24 O7 -167.3(3) . . . . ?
